data_2239832
loop_
_publ_author_name
'Pino-Cuevas, Arantxa'
'Carballo, Rosa'
'V\'azquez-L\'opez, Ezequiel M.'

_publ_section_title
;
 Crystal structure of 1-(4-formylbenzylidene)-4-methylthiosemicarbazone
;
_journal_issue 9
_journal_name_full 'Acta Crystallographica Section E'
_journal_page_first o926
_journal_paper_doi 10.1107/S1600536814016407
_journal_volume 70
_journal_year 2014
_chemical_formula_iupac 'C10 H11 N3 O S'
_chemical_formula_moiety 'C10 H11 N3 O S'
_chemical_formula_sum 'C10 H11 N3 O S'
_chemical_formula_weight 221.28
_chemical_name_common
;
1-(4-Formylbenzylidene)-4-methylthiosemicarbazone
;
_chemical_name_systematic
;
1-[(4-formylbenzylidene)amino]-3-methylthiourea
;
_space_group_IT_number 61
_symmetry_cell_setting orthorhombic
_symmetry_space_group_name_Hall '-P 2ac 2ab'
_symmetry_space_group_name_H-M 'P b c a'
_atom_sites_solution_hydrogens geom
_atom_sites_solution_primary direct
_atom_sites_solution_secondary difmap
_audit_creation_method SHELXL-97
_cell_angle_alpha 90.00
_cell_angle_beta 90.00
_cell_angle_gamma 90.00
_cell_formula_units_Z 8
_cell_length_a 13.1231(3)
_cell_length_b 8.8559(2)
_cell_length_c 19.3702(4)
_cell_measurement_reflns_used 9894
_cell_measurement_temperature 296(2)
_cell_measurement_theta_max 66.62
_cell_measurement_theta_min 4.57
_cell_volume 2251.14(9)
_computing_cell_refinement 'SAINT (Bruker, 2007'
_computing_data_collection 'APEX2 (Bruker, 2007)'
_computing_data_reduction 'SAINT (Bruker, 2007'
_computing_molecular_graphics 'Mercury (Bruno <i>et al.</i>, 2002)'
_computing_publication_material 'publCIF (Westrip, 2010)'
_computing_structure_refinement 'SHELXL97 (Sheldrick, 2008)'
_computing_structure_solution 'SHELXS97 (Sheldrick, 2008)'
_diffrn_ambient_temperature 296(2)
_diffrn_measured_fraction_theta_full 0.998
_diffrn_measured_fraction_theta_max 0.998
_diffrn_measurement_device_type 'Bruker CCD SMART 6000'
_diffrn_measurement_method '\f and \w scans'
_diffrn_radiation_monochromator graphite
_diffrn_radiation_source 'fine-focus sealed tube'
_diffrn_radiation_type CuK\a
_diffrn_radiation_wavelength 1.54178
_diffrn_reflns_av_R_equivalents 0.0460
_diffrn_reflns_av_sigmaI/netI 0.0257
_diffrn_reflns_limit_h_max 15
_diffrn_reflns_limit_h_min -15
_diffrn_reflns_limit_k_max 10
_diffrn_reflns_limit_k_min -10
_diffrn_reflns_limit_l_max 22
_diffrn_reflns_limit_l_min -22
_diffrn_reflns_number 22698
_diffrn_reflns_theta_full 66.61
_diffrn_reflns_theta_max 66.61
_diffrn_reflns_theta_min 4.57
_diffrn_standards_number 0
_exptl_absorpt_coefficient_mu 2.381
_exptl_absorpt_correction_T_max 0.8984
_exptl_absorpt_correction_T_min 0.7301
_exptl_absorpt_correction_type multi-scan
_exptl_absorpt_process_details '(SADABS; Bruker, 2007)'
_exptl_crystal_colour yellow
_exptl_crystal_density_diffrn 1.306
_exptl_crystal_density_method 'not measured'
_exptl_crystal_description plate
_exptl_crystal_F_000 928
_exptl_crystal_size_max 0.14
_exptl_crystal_size_mid 0.13
_exptl_crystal_size_min 0.05
_refine_diff_density_max 0.214
_refine_diff_density_min -0.162
_refine_ls_extinction_method none
_refine_ls_goodness_of_fit_ref 1.075
_refine_ls_hydrogen_treatment mixed
_refine_ls_matrix_type full
_refine_ls_number_parameters 145
_refine_ls_number_reflns 1986
_refine_ls_number_restraints 0
_refine_ls_restrained_S_all 1.075
_refine_ls_R_factor_all 0.0374
_refine_ls_R_factor_gt 0.0344
_refine_ls_shift/su_max 0.000
_refine_ls_shift/su_mean 0.000
_refine_ls_structure_factor_coef Fsqd
_refine_ls_weighting_details 'calc w=1/[\s^2^(Fo^2^)+(0.0559P)^2^+0.3598P] where P=(Fo^2^+2Fc^2^)/3'
_refine_ls_weighting_scheme calc
_refine_ls_wR_factor_gt 0.0966
_refine_ls_wR_factor_ref 0.1004
_reflns_number_gt 1798
_reflns_number_total 1986
_reflns_threshold_expression I>2\s(I)
_cod_data_source_file tk5328sup1.cif
_cod_data_source_block I
_cod_database_code 2239832
_cod_database_fobs_code 2239832

loop_
_symmetry_equiv_pos_as_xyz
'x, y, z'
'-x+1/2, -y, z+1/2'
'x+1/2, -y+1/2, -z'
'-x, y+1/2, -z+1/2'
'-x, -y, -z'
'x-1/2, y, -z-1/2'
'-x-1/2, y-1/2, z'
'x, -y-1/2, z-1/2'

loop_
_atom_site_type_symbol
_atom_site_label
_atom_site_fract_x
_atom_site_fract_y
_atom_site_fract_z
_atom_site_U_iso_or_equiv
_atom_site_adp_type
_atom_site_calc_flag
_atom_site_refinement_flags
_atom_site_occupancy
_atom_site_symmetry_multiplicity
S S1 0.90393(3) 1.04683(4) 0.40705(2) 0.06222(18) Uani d . 1 1
O O1 0.88220(12) -0.01792(18) 0.72752(8) 0.0921(5) Uani d . 1 1
N N1 0.81376(12) 0.78044(16) 0.39148(7) 0.0655(4) Uani d . 1 1
C C1 0.87314(11) 0.86850(16) 0.42864(8) 0.0517(3) Uani d . 1 1
N N2 0.90945(10) 0.81086(15) 0.48868(7) 0.0579(3) Uani d . 1 1
C C2 0.92328(12) 0.62083(19) 0.56504(9) 0.0605(4) Uani d . 1 1
H H2 0.9617 0.6879 0.5913 0.073 Uiso calc R 1 1
N N3 0.88781(9) 0.66473(14) 0.50704(7) 0.0542(3) Uani d . 1 1
C C3 0.90556(11) 0.46928(19) 0.59137(8) 0.0536(4) Uani d . 1 1
C C4 0.93836(15) 0.43343(19) 0.65777(9) 0.0678(4) Uani d . 1 1
H H4 0.9707 0.5066 0.6844 0.081 Uiso calc R 1 1
C C5 0.92354(14) 0.2913(2) 0.68448(9) 0.0675(4) Uani d . 1 1
H H5 0.9454 0.2692 0.7290 0.081 Uiso calc R 1 1
C C6 0.87602(11) 0.18070(18) 0.64526(8) 0.0554(4) Uani d . 1 1
C C7 0.84324(11) 0.21631(18) 0.57902(8) 0.0558(4) Uani d . 1 1
H H7 0.8112 0.1429 0.5524 0.067 Uiso calc R 1 1
C C8 0.85745(11) 0.35836(17) 0.55224(8) 0.0543(4) Uani d . 1 1
H H8 0.8349 0.3805 0.5079 0.065 Uiso calc R 1 1
C C9 0.86069(14) 0.0265(2) 0.67155(10) 0.0678(4) Uani d . 1 1
H H9 0.8313 -0.0428 0.6415 0.081 Uiso calc R 1 1
C C10 0.76953(19) 0.8229(2) 0.32581(10) 0.0924(7) Uani d . 1 1
H H10A 0.7165 0.8957 0.3332 0.139 Uiso calc R 1 1
H H10B 0.7415 0.7351 0.3038 0.139 Uiso calc R 1 1
H H10C 0.8213 0.8660 0.2968 0.139 Uiso calc R 1 1
H H2N 0.9542(15) 0.865(2) 0.5138(9) 0.075(5) Uiso d . 1 1
H H1 0.8010(15) 0.695(2) 0.4085(9) 0.073(6) Uiso d . 1 1

loop_
_atom_site_aniso_label
_atom_site_aniso_U_11
_atom_site_aniso_U_22
_atom_site_aniso_U_33
_atom_site_aniso_U_12
_atom_site_aniso_U_13
_atom_site_aniso_U_23
S1 0.0655(3) 0.0429(3) 0.0782(3) -0.00218(15) -0.01004(18) 0.00628(16)
O1 0.1022(10) 0.0890(10) 0.0851(9) 0.0013(8) -0.0037(8) 0.0320(8)
N1 0.0797(9) 0.0507(8) 0.0662(8) -0.0120(7) -0.0135(7) 0.0075(6)
C1 0.0458(7) 0.0469(8) 0.0622(8) 0.0028(6) 0.0023(6) 0.0008(6)
N2 0.0550(7) 0.0479(7) 0.0707(8) -0.0065(5) -0.0097(6) 0.0089(6)
C2 0.0566(8) 0.0555(9) 0.0693(9) -0.0066(7) -0.0097(7) 0.0047(7)
N3 0.0477(6) 0.0487(7) 0.0663(8) -0.0014(5) -0.0001(5) 0.0069(6)
C3 0.0468(8) 0.0555(10) 0.0585(9) 0.0000(6) -0.0032(6) 0.0047(6)
C4 0.0759(11) 0.0641(10) 0.0635(9) -0.0119(8) -0.0176(8) 0.0023(7)
C5 0.0763(10) 0.0707(11) 0.0555(9) -0.0044(8) -0.0131(8) 0.0106(8)
C6 0.0504(8) 0.0573(9) 0.0585(8) 0.0032(6) 0.0018(6) 0.0059(7)
C7 0.0539(8) 0.0544(9) 0.0590(8) -0.0013(6) -0.0037(6) -0.0017(7)
C8 0.0536(8) 0.0564(9) 0.0531(7) 0.0013(6) -0.0071(6) 0.0040(6)
C9 0.0656(10) 0.0653(10) 0.0724(10) 0.0035(8) 0.0001(8) 0.0122(8)
C10 0.1231(18) 0.0784(12) 0.0756(11) -0.0277(12) -0.0324(12) 0.0131(10)

loop_
_atom_type_symbol
_atom_type_description
_atom_type_scat_dispersion_real
_atom_type_scat_dispersion_imag
_atom_type_scat_source
C C 0.0181 0.0091 'International Tables Vol C Tables 4.2.6.8 and 6.1.1.4'
H H 0.0000 0.0000 'International Tables Vol C Tables 4.2.6.8 and 6.1.1.4'
N N 0.0311 0.0180 'International Tables Vol C Tables 4.2.6.8 and 6.1.1.4'
O O 0.0492 0.0322 'International Tables Vol C Tables 4.2.6.8 and 6.1.1.4'
S S 0.3331 0.5567 'International Tables Vol C Tables 4.2.6.8 and 6.1.1.4'

loop_
_geom_angle_atom_site_label_1
_geom_angle_atom_site_label_2
_geom_angle_atom_site_label_3
_geom_angle
C1 N1 C10 124.33(15)
N1 C1 N2 116.98(14)
N1 C1 S1 124.20(12)
N2 C1 S1 118.81(12)
C1 N2 N3 120.30(13)
N3 C2 C3 122.09(15)
C2 N3 N2 116.10(13)
C8 C3 C4 118.82(15)
C8 C3 C2 122.19(14)
C4 C3 C2 118.99(15)
C5 C4 C3 120.82(15)
C4 C5 C6 120.26(15)
C5 C6 C7 118.98(15)
C5 C6 C9 121.80(15)
C7 C6 C9 119.21(15)
C8 C7 C6 120.97(15)
C7 C8 C3 120.15(14)
O1 C9 C6 126.24(19)

loop_
_geom_bond_atom_site_label_1
_geom_bond_atom_site_label_2
_geom_bond_distance
S1 C1 1.6829(15)
O1 C9 1.187(2)
N1 C1 1.317(2)
N1 C10 1.448(2)
C1 N2 1.356(2)
N2 N3 1.3718(18)
C2 N3 1.277(2)
C2 C3 1.454(2)
C3 C8 1.392(2)
C3 C4 1.393(2)
C4 C5 1.375(2)
C5 C6 1.388(2)
C6 C7 1.390(2)
C6 C9 1.471(2)
C7 C8 1.373(2)

loop_
_geom_hbond_atom_site_label_D
_geom_hbond_atom_site_label_H
_geom_hbond_atom_site_label_A
_geom_hbond_site_symmetry_A
_geom_hbond_distance_DH
_geom_hbond_distance_HA
_geom_hbond_distance_DA
_geom_hbond_angle_DHA
N2 H2N S1 5_776 0.902(19) 2.53(2) 3.4154(14) 165.6(16)
N1 H1 N3 . 0.84(2) 2.238(18) 2.6467(18) 109.9(15)
N1 H1 S1 7_755 0.84(2) 2.992(19) 3.5401(15) 124.6(16)
